data_4114610
loop_
_publ_author_name
'Thomas M. Cameron'
'Carlos G. Ortiz'
'Ion Ghiviriga'
'Khalil A. Abboud'
'James M. Boncella'

_publ_section_title
;
 The Synthesis and Reactivity of a Molybdenum (IV) Stretched-Dihydrogen
 Complex
;
_journal_name_full 'Journal of the American Chemical Society'
_journal_page_first 922
_journal_page_last 923
_journal_paper_doi 10.1021/ja0169365
_journal_volume 124
_journal_year 2002
_chemical_formula_sum 'C27 H54 Mo N3 P3 Si2'
_chemical_formula_weight 665.76
_chemical_name_systematic
;
  ?
;
_space_group_IT_number 14
_symmetry_cell_setting monoclinic
_symmetry_space_group_name_Hall '-P 2yn'
_symmetry_space_group_name_H-M 'P 1 21/n 1'
_atom_sites_solution_hydrogens geom
_atom_sites_solution_primary direct
_atom_sites_solution_secondary difmap
_audit_creation_method SHELXL-97
_cell_angle_alpha 90.00
_cell_angle_beta 111.721(1)
_cell_angle_gamma 90.00
_cell_formula_units_Z 4
_cell_length_a 10.4675(6)
_cell_length_b 31.094(2)
_cell_length_c 11.3851(6)
_cell_measurement_temperature 173(2)
_cell_volume 3442.5(3)
_computing_cell_refinement 'Bruker SMART'
_computing_data_collection 'Bruker SMART'
_computing_data_reduction 'Bruker SHELXTL'
_computing_molecular_graphics 'Bruker SHELXTL'
_computing_publication_material 'Bruker SHELXTL'
_computing_structure_refinement 'SHELXL-97 (Sheldrick, 1997)'
_computing_structure_solution 'SHELXS-97 (Sheldrick, 1990)'
_diffrn_ambient_temperature 173(2)
_diffrn_measured_fraction_theta_full 0.995
_diffrn_measured_fraction_theta_max 0.995
_diffrn_measurement_device_type 'CCD area detector'
_diffrn_measurement_method 'phi and omega scans'
_diffrn_radiation_monochromator graphite
_diffrn_radiation_source 'normal-focus sealed tube'
_diffrn_radiation_type MoK\a
_diffrn_radiation_wavelength 0.71073
_diffrn_reflns_av_R_equivalents 0.0266
_diffrn_reflns_av_sigmaI/netI 0.0315
_diffrn_reflns_limit_h_max 9
_diffrn_reflns_limit_h_min -13
_diffrn_reflns_limit_k_max 38
_diffrn_reflns_limit_k_min -40
_diffrn_reflns_limit_l_max 14
_diffrn_reflns_limit_l_min -14
_diffrn_reflns_number 23094
_diffrn_reflns_theta_full 27.50
_diffrn_reflns_theta_max 27.50
_diffrn_reflns_theta_min 1.31
_exptl_absorpt_coefficient_mu 0.610
_exptl_absorpt_correction_T_max 0.928
_exptl_absorpt_correction_T_min 0.747
_exptl_absorpt_correction_type empirical
_exptl_crystal_colour Brown
_exptl_crystal_density_diffrn 1.285
_exptl_crystal_description Plates
_exptl_crystal_F_000 1408
_exptl_crystal_size_max 0.17
_exptl_crystal_size_mid 0.19
_exptl_crystal_size_min 0.30
_refine_diff_density_max 0.360
_refine_diff_density_min -0.480
_refine_diff_density_rms 0.053
_refine_ls_extinction_coef 0.00073(11)
_refine_ls_extinction_expression Fc^*^=kFc[1+0.001xFc^2^\l^3^/sin(2\q)]^-1/4^
_refine_ls_extinction_method SHELXL
_refine_ls_goodness_of_fit_ref 1.049
_refine_ls_hydrogen_treatment mixed
_refine_ls_matrix_type full
_refine_ls_number_parameters 340
_refine_ls_number_reflns 7865
_refine_ls_number_restraints 0
_refine_ls_restrained_S_all 1.049
_refine_ls_R_factor_all 0.0329
_refine_ls_R_factor_gt 0.0256
_refine_ls_shift/su_max 0.007
_refine_ls_shift/su_mean 0.000
_refine_ls_structure_factor_coef Fsqd
_refine_ls_weighting_details 'calc w=1/[\s^2^(Fo^2^)+(0.0328P)^2^+0.2999P] where P=(Fo^2^+2Fc^2^)/3'
_refine_ls_weighting_scheme calc
_refine_ls_wR_factor_gt 0.0625
_refine_ls_wR_factor_ref 0.0638
_reflns_number_gt 6606
_reflns_number_total 7865
_reflns_threshold_expression >2sigma(I)
_cod_data_source_file ja0169365_s2.cif
_cod_data_source_block 1
_cod_database_code 4114610

loop_
_symmetry_equiv_pos_as_xyz
'x, y, z'
'-x+1/2, y+1/2, -z+1/2'
'-x, -y, -z'
'x-1/2, -y-1/2, z-1/2'

loop_
_atom_site_label
_atom_site_type_symbol
_atom_site_fract_x
_atom_site_fract_y
_atom_site_fract_z
_atom_site_U_iso_or_equiv
_atom_site_adp_type
_atom_site_occupancy
_atom_site_symmetry_multiplicity
_atom_site_calc_flag
_atom_site_refinement_flags
Mo Mo 0.792332(15) 0.877887(4) 0.762323(13) 0.01729(5) Uani 1 1 d .
P1 P 1.00868(5) 0.875753(15) 0.95891(4) 0.02380(10) Uani 1 1 d .
P2 P 0.65408(5) 0.819776(15) 0.81959(4) 0.02422(10) Uani 1 1 d .
P3 P 0.89947(5) 0.934043(15) 0.66312(4) 0.02439(10) Uani 1 1 d .
Si1 Si 0.46045(5) 0.899952(18) 0.52193(5) 0.02749(11) Uani 1 1 d .
Si2 Si 0.96456(5) 0.784096(16) 0.69864(5) 0.02491(11) Uani 1 1 d .
N1 N 0.73845(15) 0.91595(4) 0.85197(13) 0.0213(3) Uani 1 1 d .
N2 N 0.62083(15) 0.87572(5) 0.57374(13) 0.0216(3) Uani 1 1 d .
N3 N 0.86588(15) 0.83129(4) 0.66400(13) 0.0215(3) Uani 1 1 d .
C1 C 0.71253(18) 0.94160(6) 0.94009(16) 0.0254(4) Uani 1 1 d .
C2 C 0.7110(2) 0.92346(7) 1.05230(18) 0.0350(4) Uani 1 1 d .
H2A H 0.7244 0.8934 1.0661 0.042 Uiso 1 1 calc R
C3 C 0.6903(2) 0.94896(9) 1.1430(2) 0.0471(6) Uani 1 1 d .
H3A H 0.6901 0.9363 1.2189 0.057 Uiso 1 1 calc R
C4 C 0.6700(2) 0.99239(9) 1.1245(2) 0.0494(6) Uani 1 1 d .
H4A H 0.6571 1.0098 1.1879 0.059 Uiso 1 1 calc R
C5 C 0.6682(2) 1.01078(7) 1.0138(2) 0.0441(6) Uani 1 1 d .
H5A H 0.6522 1.0408 1.0006 0.053 Uiso 1 1 calc R
C6 C 0.6897(2) 0.98595(6) 0.9208(2) 0.0323(4) Uani 1 1 d .
H6A H 0.6888 0.9989 0.8450 0.039 Uiso 1 1 calc R
C7 C 0.66671(19) 0.85708(5) 0.48565(16) 0.0229(4) Uani 1 1 d .
C8 C 0.80127(19) 0.83858(6) 0.53176(16) 0.0243(4) Uani 1 1 d .
C9 C 0.8616(2) 0.82769(7) 0.44452(18) 0.0344(4) Uani 1 1 d .
H9A H 0.9550 0.8188 0.4751 0.041 Uiso 1 1 calc R
C10 C 0.7894(3) 0.82941(7) 0.31507(19) 0.0425(5) Uani 1 1 d .
H10A H 0.8330 0.8220 0.2580 0.051 Uiso 1 1 calc R
C11 C 0.6537(2) 0.84206(7) 0.27034(18) 0.0379(5) Uani 1 1 d .
H11A H 0.6015 0.8418 0.1820 0.045 Uiso 1 1 calc R
C12 C 0.5927(2) 0.85524(6) 0.35417(17) 0.0304(4) Uani 1 1 d .
H12A H 0.4984 0.8632 0.3218 0.037 Uiso 1 1 calc R
C13 C 1.0538(2) 0.92854(6) 1.0341(2) 0.0388(5) Uani 1 1 d .
H13A H 1.1330 0.9256 1.1137 0.058 Uiso 1 1 calc R
H13B H 0.9754 0.9401 1.0513 0.058 Uiso 1 1 calc R
H13C H 1.0771 0.9481 0.9776 0.058 Uiso 1 1 calc R
C14 C 1.0166(2) 0.84587(7) 1.10089(18) 0.0400(5) Uani 1 1 d .
H14A H 1.0032 0.8151 1.0810 0.060 Uiso 1 1 calc R
H14B H 0.9442 0.8562 1.1291 0.060 Uiso 1 1 calc R
H14C H 1.1066 0.8503 1.1682 0.060 Uiso 1 1 calc R
C15 C 1.1756(2) 0.86098(8) 0.9539(2) 0.0401(5) Uani 1 1 d .
H15A H 1.1915 0.8773 0.8870 0.060 Uiso 1 1 calc R
H15B H 1.1766 0.8301 0.9366 0.060 Uiso 1 1 calc R
H15C H 1.2483 0.8676 1.0355 0.060 Uiso 1 1 calc R
C16 C 0.4942(2) 0.83990(7) 0.8295(2) 0.0365(5) Uani 1 1 d .
H16A H 0.4357 0.8518 0.7475 0.055 Uiso 1 1 calc R
H16B H 0.5154 0.8624 0.8941 0.055 Uiso 1 1 calc R
H16C H 0.4459 0.8163 0.8523 0.055 Uiso 1 1 calc R
C17 C 0.7109(2) 0.78759(7) 0.96509(18) 0.0388(5) Uani 1 1 d .
H17A H 0.6404 0.7662 0.9602 0.058 Uiso 1 1 calc R
H17B H 0.7254 0.8065 1.0378 0.058 Uiso 1 1 calc R
H17C H 0.7972 0.7730 0.9749 0.058 Uiso 1 1 calc R
C18 C 0.5901(2) 0.77823(6) 0.69913(19) 0.0365(5) Uani 1 1 d .
H18A H 0.5159 0.7623 0.7126 0.055 Uiso 1 1 calc R
H18B H 0.6650 0.7584 0.7048 0.055 Uiso 1 1 calc R
H18C H 0.5549 0.7916 0.6153 0.055 Uiso 1 1 calc R
C19 C 0.9356(3) 0.98674(7) 0.7380(2) 0.0475(6) Uani 1 1 d .
H19A H 1.0020 0.9837 0.8248 0.071 Uiso 1 1 calc R
H19B H 0.8503 0.9993 0.7392 0.071 Uiso 1 1 calc R
H19C H 0.9740 1.0055 0.6901 0.071 Uiso 1 1 calc R
C20 C 1.0621(3) 0.92153(8) 0.6480(3) 0.0608(8) Uani 1 1 d .
H20A H 1.0826 0.9434 0.5956 0.091 Uiso 1 1 calc R
H20B H 1.0560 0.8933 0.6082 0.091 Uiso 1 1 calc R
H20C H 1.1354 0.9211 0.7320 0.091 Uiso 1 1 calc R
C21 C 0.7989(3) 0.95097(9) 0.5021(2) 0.0648(9) Uani 1 1 d .
H21A H 0.8490 0.9734 0.4762 0.097 Uiso 1 1 calc R
H21B H 0.7102 0.9624 0.4983 0.097 Uiso 1 1 calc R
H21C H 0.7835 0.9263 0.4450 0.097 Uiso 1 1 calc R
C22 C 0.4368(2) 0.93506(7) 0.64574(19) 0.0380(5) Uani 1 1 d .
H22A H 0.4513 0.9181 0.7221 0.057 Uiso 1 1 calc R
H22B H 0.3434 0.9468 0.6141 0.057 Uiso 1 1 calc R
H22C H 0.5035 0.9587 0.6659 0.057 Uiso 1 1 calc R
C23 C 0.3163(2) 0.85958(8) 0.4682(2) 0.0427(5) Uani 1 1 d .
H23A H 0.3250 0.8419 0.4003 0.064 Uiso 1 1 calc R
H23B H 0.2279 0.8747 0.4368 0.064 Uiso 1 1 calc R
H23C H 0.3210 0.8411 0.5394 0.064 Uiso 1 1 calc R
C24 C 0.4244(2) 0.93898(7) 0.3853(2) 0.0452(5) Uani 1 1 d .
H24A H 0.4554 0.9678 0.4183 0.068 Uiso 1 1 calc R
H24B H 0.3254 0.9396 0.3355 0.068 Uiso 1 1 calc R
H24C H 0.4738 0.9297 0.3315 0.068 Uiso 1 1 calc R
C25 C 0.9848(2) 0.76080(6) 0.85594(18) 0.0340(4) Uani 1 1 d .
H25A H 1.0099 0.7837 0.9197 0.051 Uiso 1 1 calc R
H25B H 1.0573 0.7389 0.8795 0.051 Uiso 1 1 calc R
H25C H 0.8979 0.7476 0.8510 0.051 Uiso 1 1 calc R
C26 C 0.8780(2) 0.73972(6) 0.58447(19) 0.0352(5) Uani 1 1 d .
H26A H 0.7797 0.7393 0.5699 0.053 Uiso 1 1 calc R
H26B H 0.9193 0.7121 0.6199 0.053 Uiso 1 1 calc R
H26C H 0.8900 0.7447 0.5042 0.053 Uiso 1 1 calc R
C27 C 1.1430(2) 0.79060(7) 0.6979(2) 0.0378(5) Uani 1 1 d .
H27A H 1.1406 0.7866 0.6117 0.057 Uiso 1 1 calc R
H27B H 1.2041 0.7691 0.7538 0.057 Uiso 1 1 calc R
H27C H 1.1773 0.8195 0.7278 0.057 Uiso 1 1 calc R

loop_
_atom_site_aniso_label
_atom_site_aniso_U_11
_atom_site_aniso_U_22
_atom_site_aniso_U_33
_atom_site_aniso_U_23
_atom_site_aniso_U_13
_atom_site_aniso_U_12
Mo 0.01975(8) 0.01761(7) 0.01475(7) -0.00107(6) 0.00667(5) -0.00100(6)
P1 0.0248(2) 0.0233(2) 0.0196(2) -0.00247(18) 0.00403(18) -0.00131(18)
P2 0.0283(2) 0.0252(2) 0.0201(2) 0.00047(18) 0.01007(19) -0.00582(19)
P3 0.0274(2) 0.0225(2) 0.0248(2) 0.00059(18) 0.01138(19) -0.00448(18)
Si1 0.0233(3) 0.0316(3) 0.0233(2) 0.0013(2) 0.0036(2) 0.0020(2)
Si2 0.0230(2) 0.0227(2) 0.0267(3) -0.0055(2) 0.0065(2) 0.00116(19)
N1 0.0244(8) 0.0209(7) 0.0189(7) -0.0017(6) 0.0082(6) -0.0009(6)
N2 0.0226(7) 0.0242(7) 0.0161(7) -0.0001(6) 0.0050(6) -0.0012(6)
N3 0.0250(8) 0.0198(7) 0.0196(7) -0.0006(6) 0.0084(6) 0.0011(6)
C1 0.0226(9) 0.0298(10) 0.0240(9) -0.0084(7) 0.0087(7) -0.0022(7)
C2 0.0384(11) 0.0419(12) 0.0275(10) -0.0040(9) 0.0154(9) -0.0006(9)
C3 0.0446(13) 0.0718(17) 0.0300(11) -0.0175(11) 0.0198(10) -0.0065(12)
C4 0.0345(12) 0.0697(17) 0.0494(14) -0.0363(13) 0.0216(11) -0.0087(11)
C5 0.0303(11) 0.0362(12) 0.0670(16) -0.0257(11) 0.0193(11) -0.0037(9)
C6 0.0279(10) 0.0288(10) 0.0414(11) -0.0096(9) 0.0141(9) -0.0021(8)
C7 0.0303(9) 0.0206(8) 0.0179(8) -0.0010(7) 0.0090(7) -0.0057(7)
C8 0.0323(10) 0.0206(8) 0.0215(9) -0.0028(7) 0.0117(8) -0.0028(7)
C9 0.0411(12) 0.0379(11) 0.0308(10) -0.0012(9) 0.0211(9) 0.0034(9)
C10 0.0642(16) 0.0451(13) 0.0295(11) -0.0053(9) 0.0304(11) -0.0039(11)
C11 0.0567(14) 0.0383(11) 0.0184(9) -0.0026(8) 0.0136(9) -0.0112(10)
C12 0.0388(11) 0.0291(10) 0.0198(9) -0.0005(7) 0.0065(8) -0.0055(8)
C13 0.0352(11) 0.0315(11) 0.0381(11) -0.0116(9) 0.0001(9) -0.0047(9)
C14 0.0474(13) 0.0433(12) 0.0226(10) 0.0033(9) 0.0052(9) -0.0043(10)
C15 0.0271(10) 0.0481(13) 0.0400(12) -0.0074(10) 0.0063(9) 0.0014(9)
C16 0.0313(11) 0.0437(12) 0.0386(11) 0.0034(9) 0.0178(9) -0.0059(9)
C17 0.0459(13) 0.0419(12) 0.0312(11) 0.0109(9) 0.0171(10) -0.0032(10)
C18 0.0435(12) 0.0304(10) 0.0350(11) -0.0063(9) 0.0139(10) -0.0137(9)
C19 0.0703(17) 0.0264(11) 0.0513(14) -0.0048(10) 0.0289(13) -0.0113(11)
C20 0.0618(17) 0.0429(14) 0.105(2) 0.0115(14) 0.0626(17) 0.0035(12)
C21 0.0782(19) 0.0638(17) 0.0333(12) 0.0199(12) -0.0015(12) -0.0370(15)
C22 0.0305(11) 0.0404(12) 0.0398(12) -0.0016(9) 0.0092(9) 0.0094(9)
C23 0.0294(11) 0.0562(14) 0.0360(12) -0.0024(10) 0.0046(9) -0.0089(10)
C24 0.0474(14) 0.0432(13) 0.0382(12) 0.0126(10) 0.0078(10) 0.0113(10)
C25 0.0365(11) 0.0281(10) 0.0316(10) -0.0017(8) 0.0059(9) 0.0041(8)
C26 0.0352(11) 0.0267(10) 0.0382(11) -0.0101(8) 0.0074(9) 0.0017(8)
C27 0.0283(10) 0.0407(12) 0.0446(12) -0.0127(10) 0.0139(9) 0.0024(9)

loop_
_atom_type_symbol
_atom_type_description
_atom_type_scat_dispersion_real
_atom_type_scat_dispersion_imag
_atom_type_scat_source
C C 0.0033 0.0016 'International Tables Vol C Tables 4.2.6.8 and 6.1.1.4'
H H 0.0000 0.0000 'International Tables Vol C Tables 4.2.6.8 and 6.1.1.4'
N N 0.0061 0.0033 'International Tables Vol C Tables 4.2.6.8 and 6.1.1.4'
Si Si 0.0817 0.0704 'International Tables Vol C Tables 4.2.6.8 and 6.1.1.4'
P P 0.1023 0.0942 'International Tables Vol C Tables 4.2.6.8 and 6.1.1.4'
Mo Mo -1.6832 0.6857 'International Tables Vol C Tables 4.2.6.8 and 6.1.1.4'

loop_
_geom_angle_atom_site_label_1
_geom_angle_atom_site_label_2
_geom_angle_atom_site_label_3
_geom_angle
N1 Mo N3 176.91(6)
N1 Mo N2 104.96(6)
N3 Mo N2 78.08(5)
N1 Mo P1 83.12(5)
N3 Mo P1 93.87(4)
N2 Mo P1 171.38(4)
N1 Mo P2 89.67(5)
N3 Mo P2 90.12(4)
N2 Mo P2 83.91(4)
P1 Mo P2 99.350(16)
N1 Mo P3 94.76(5)
N3 Mo P3 85.97(4)
N2 Mo P3 85.63(4)
P1 Mo P3 90.768(16)
P2 Mo P3 169.383(16)
C15 P1 C13 98.95(10)
C15 P1 C14 99.66(11)
C13 P1 C14 97.01(10)
C15 P1 Mo 122.17(7)
C13 P1 Mo 112.46(7)
C14 P1 Mo 121.70(8)
C18 P2 C16 101.49(10)
C18 P2 C17 101.47(10)
C16 P2 C17 97.40(10)
C18 P2 Mo 113.33(7)
C16 P2 Mo 113.14(7)
C17 P2 Mo 126.37(7)
C20 P3 C19 101.39(12)
C20 P3 C21 100.32(14)
C19 P3 C21 98.83(12)
C20 P3 Mo 118.43(8)
C19 P3 Mo 117.24(8)
C21 P3 Mo 117.27(8)
N2 Si1 C22 112.27(8)
N2 Si1 C23 112.31(9)
C22 Si1 C23 108.72(10)
N2 Si1 C24 115.53(9)
C22 Si1 C24 101.71(10)
C23 Si1 C24 105.52(11)
N3 Si2 C25 112.84(8)
N3 Si2 C26 111.43(8)
C25 Si2 C26 103.44(9)
N3 Si2 C27 114.34(9)
C25 Si2 C27 106.57(10)
C26 Si2 C27 107.48(9)
C1 N1 Mo 169.77(13)
C7 N2 Si1 119.08(12)
C7 N2 Mo 109.71(11)
Si1 N2 Mo 130.34(8)
C8 N3 Si2 112.41(11)
C8 N3 Mo 108.88(11)
Si2 N3 Mo 138.14(8)
N1 C1 C2 120.00(17)
N1 C1 C6 121.38(17)
C2 C1 C6 118.61(17)
C3 C2 C1 120.6(2)
C3 C2 H2A 119.7
C1 C2 H2A 119.7
C4 C3 C2 120.6(2)
C4 C3 H3A 119.7
C2 C3 H3A 119.7
C3 C4 C5 119.83(19)
C3 C4 H4A 120.1
C5 C4 H4A 120.1
C4 C5 C6 120.9(2)
C4 C5 H5A 119.6
C6 C5 H5A 119.6
C5 C6 C1 119.5(2)
C5 C6 H6A 120.3
C1 C6 H6A 120.3
N2 C7 C12 125.66(17)
N2 C7 C8 117.37(15)
C12 C7 C8 116.96(16)
C9 C8 N3 123.33(17)
C9 C8 C7 118.55(16)
N3 C8 C7 118.10(15)
C10 C9 C8 122.2(2)
C10 C9 H9A 118.9
C8 C9 H9A 118.9
C11 C10 C9 119.04(18)
C11 C10 H10A 120.5
C9 C10 H10A 120.5
C10 C11 C12 120.18(19)
C10 C11 H11A 119.9
C12 C11 H11A 119.9
C11 C12 C7 122.0(2)
C11 C12 H12A 119.0
C7 C12 H12A 119.0
P1 C13 H13A 109.5
P1 C13 H13B 109.5
H13A C13 H13B 109.5
P1 C13 H13C 109.5
H13A C13 H13C 109.5
H13B C13 H13C 109.5
P1 C14 H14A 109.5
P1 C14 H14B 109.5
H14A C14 H14B 109.5
P1 C14 H14C 109.5
H14A C14 H14C 109.5
H14B C14 H14C 109.5
P1 C15 H15A 109.5
P1 C15 H15B 109.5
H15A C15 H15B 109.5
P1 C15 H15C 109.5
H15A C15 H15C 109.5
H15B C15 H15C 109.5
P2 C16 H16A 109.5
P2 C16 H16B 109.5
H16A C16 H16B 109.5
P2 C16 H16C 109.5
H16A C16 H16C 109.5
H16B C16 H16C 109.5
P2 C17 H17A 109.5
P2 C17 H17B 109.5
H17A C17 H17B 109.5
P2 C17 H17C 109.5
H17A C17 H17C 109.5
H17B C17 H17C 109.5
P2 C18 H18A 109.5
P2 C18 H18B 109.5
H18A C18 H18B 109.5
P2 C18 H18C 109.5
H18A C18 H18C 109.5
H18B C18 H18C 109.5
P3 C19 H19A 109.5
P3 C19 H19B 109.5
H19A C19 H19B 109.5
P3 C19 H19C 109.5
H19A C19 H19C 109.5
H19B C19 H19C 109.5
P3 C20 H20A 109.5
P3 C20 H20B 109.5
H20A C20 H20B 109.5
P3 C20 H20C 109.5
H20A C20 H20C 109.5
H20B C20 H20C 109.5
P3 C21 H21A 109.5
P3 C21 H21B 109.5
H21A C21 H21B 109.5
P3 C21 H21C 109.5
H21A C21 H21C 109.5
H21B C21 H21C 109.5
Si1 C22 H22A 109.5
Si1 C22 H22B 109.5
H22A C22 H22B 109.5
Si1 C22 H22C 109.5
H22A C22 H22C 109.5
H22B C22 H22C 109.5
Si1 C23 H23A 109.5
Si1 C23 H23B 109.5
H23A C23 H23B 109.5
Si1 C23 H23C 109.5
H23A C23 H23C 109.5
H23B C23 H23C 109.5
Si1 C24 H24A 109.5
Si1 C24 H24B 109.5
H24A C24 H24B 109.5
Si1 C24 H24C 109.5
H24A C24 H24C 109.5
H24B C24 H24C 109.5
Si2 C25 H25A 109.5
Si2 C25 H25B 109.5
H25A C25 H25B 109.5
Si2 C25 H25C 109.5
H25A C25 H25C 109.5
H25B C25 H25C 109.5
Si2 C26 H26A 109.5
Si2 C26 H26B 109.5
H26A C26 H26B 109.5
Si2 C26 H26C 109.5
H26A C26 H26C 109.5
H26B C26 H26C 109.5
Si2 C27 H27A 109.5
Si2 C27 H27B 109.5
H27A C27 H27B 109.5
Si2 C27 H27C 109.5
H27A C27 H27C 109.5
H27B C27 H27C 109.5

loop_
_geom_bond_atom_site_label_1
_geom_bond_atom_site_label_2
_geom_bond_distance
Mo N1 1.7851(14)
Mo N3 2.1408(14)
Mo N2 2.2325(14)
Mo P1 2.5280(5)
Mo P2 2.5461(5)
Mo P3 2.5534(5)
P1 C15 1.828(2)
P1 C13 1.8304(19)
P1 C14 1.840(2)
P2 C18 1.8217(19)
P2 C16 1.829(2)
P2 C17 1.8358(19)
P3 C20 1.815(2)
P3 C19 1.821(2)
P3 C21 1.822(2)
Si1 N2 1.7324(15)
Si1 C22 1.870(2)
Si1 C23 1.882(2)
Si1 C24 1.898(2)
Si2 N3 1.7535(15)
Si2 C25 1.870(2)
Si2 C26 1.8821(19)
Si2 C27 1.882(2)
N1 C1 1.385(2)
N2 C7 1.389(2)
N3 C8 1.422(2)
C1 C2 1.402(3)
C1 C6 1.403(3)
C2 C3 1.381(3)
C2 H2A 0.9500
C3 C4 1.371(4)
C3 H3A 0.9500
C4 C5 1.379(3)
C4 H4A 0.9500
C5 C6 1.393(3)
C5 H5A 0.9500
C6 H6A 0.9500
C7 C12 1.409(2)
C7 C8 1.429(3)
C8 C9 1.401(2)
C9 C10 1.386(3)
C9 H9A 0.9500
C10 C11 1.378(3)
C10 H10A 0.9500
C11 C12 1.391(3)
C11 H11A 0.9500
C12 H12A 0.9500
C13 H13A 0.9800
C13 H13B 0.9800
C13 H13C 0.9800
C14 H14A 0.9800
C14 H14B 0.9800
C14 H14C 0.9800
C15 H15A 0.9800
C15 H15B 0.9800
C15 H15C 0.9800
C16 H16A 0.9800
C16 H16B 0.9800
C16 H16C 0.9800
C17 H17A 0.9800
C17 H17B 0.9800
C17 H17C 0.9800
C18 H18A 0.9800
C18 H18B 0.9800
C18 H18C 0.9800
C19 H19A 0.9800
C19 H19B 0.9800
C19 H19C 0.9800
C20 H20A 0.9800
C20 H20B 0.9800
C20 H20C 0.9800
C21 H21A 0.9800
C21 H21B 0.9800
C21 H21C 0.9800
C22 H22A 0.9800
C22 H22B 0.9800
C22 H22C 0.9800
C23 H23A 0.9800
C23 H23B 0.9800
C23 H23C 0.9800
C24 H24A 0.9800
C24 H24B 0.9800
C24 H24C 0.9800
C25 H25A 0.9800
C25 H25B 0.9800
C25 H25C 0.9800
C26 H26A 0.9800
C26 H26B 0.9800
C26 H26C 0.9800
C27 H27A 0.9800
C27 H27B 0.9800
C27 H27C 0.9800
